data_7215667
loop_
_publ_author_name
'Seaton, Colin C.'

_publ_section_title
;
 Proton location in acid&#x22EF;pyridine hydrogen bonds of multi-component
 crystals
;
_journal_issue 26
_journal_name_full CrystEngComm
_journal_page_first 5878
_journal_paper_doi 10.1039/c4ce00043a
_journal_volume 16
_journal_year 2014
_chemical_formula_moiety 'C7 H3 N2 O6, C6 H7 N2 O'
_chemical_formula_sum 'C13 H10 N4 O7'
_chemical_formula_weight 334.25
_chemical_name_common
;
isonicotinamide - 3,5-dinitrobenzoic acid
;
_chemical_name_systematic
;
 4-Carbamoylpyridinium 3,5-dinitrobenzoate
;
_space_group_crystal_system triclinic
_space_group_IT_number 2
_space_group_name_Hall '-P 1'
_space_group_name_H-M_alt 'P -1'
_symmetry_space_group_name_Hall '-P 1'
_symmetry_space_group_name_H-M 'P -1'
_atom_sites_solution_hydrogens difmap
_audit_creation_method SHELXL-2013
_cell_angle_alpha 87.807(7)
_cell_angle_beta 76.086(7)
_cell_angle_gamma 87.040(7)
_cell_formula_units_Z 2
_cell_length_a 7.2376(6)
_cell_length_b 8.9810(8)
_cell_length_c 10.8011(8)
_cell_measurement_reflns_used 2399
_cell_measurement_temperature 100(2)
_cell_measurement_theta_max 28.3022
_cell_measurement_theta_min 3.0210
_cell_volume 680.33(10)
_computing_cell_refinement
;
CrysAlisPro, Oxford Diffraction Ltd.,
Version 1.171.33.52 (release 06-11-2009 CrysAlis171 .NET)
(compiled Nov  6 2009,16:24:50)
;
_computing_data_collection
;
CrysAlisPro, Oxford Diffraction Ltd.,
Version 1.171.33.52 (release 06-11-2009 CrysAlis171 .NET)
(compiled Nov  6 2009,16:24:50)
;
_computing_data_reduction
;
CrysAlisPro, Oxford Diffraction Ltd.,
Version 1.171.33.52 (release 06-11-2009 CrysAlis171 .NET)
(compiled Nov  6 2009,16:24:50)
;
_computing_structure_refinement 'SHELXL-2013 (Sheldrick, 2013)'
_computing_structure_solution SHELXL97
_diffrn_ambient_temperature 100(2)
_diffrn_detector_area_resol_mean 8.3367
_diffrn_measured_fraction_theta_full 0.998
_diffrn_measured_fraction_theta_max 0.875
_diffrn_measurement_device_type 'Xcalibur, Sapphire2, large Be window'
_diffrn_measurement_method '\w scans'
_diffrn_radiation_type MoK\a
_diffrn_radiation_wavelength 0.71073
_diffrn_reflns_av_R_equivalents 0.0299
_diffrn_reflns_av_unetI/netI 0.0453
_diffrn_reflns_Laue_measured_fraction_full 0.998
_diffrn_reflns_Laue_measured_fraction_max 0.875
_diffrn_reflns_limit_h_max 9
_diffrn_reflns_limit_h_min -9
_diffrn_reflns_limit_k_max 7
_diffrn_reflns_limit_k_min -12
_diffrn_reflns_limit_l_max 12
_diffrn_reflns_limit_l_min -13
_diffrn_reflns_number 4505
_diffrn_reflns_point_group_measured_fraction_full 0.998
_diffrn_reflns_point_group_measured_fraction_max 0.875
_diffrn_reflns_theta_full 25.242
_diffrn_reflns_theta_max 28.420
_diffrn_reflns_theta_min 3.029
_diffrn_source
;
'Enhance (Mo) X-ray Source' 
;
_exptl_absorpt_coefficient_mu 0.136
_exptl_absorpt_correction_T_max 1.00000
_exptl_absorpt_correction_T_min 0.78026
_exptl_absorpt_correction_type multi-scan
_exptl_absorpt_process_details
;
CrysAlisPro, Oxford Diffraction Ltd.,
Version 1.171.33.52 (release 06-11-2009 CrysAlis171 .NET)
(compiled Nov  6 2009,16:24:50)
Empirical absorption correction using spherical harmonics,
 implemented in SCALE3 ABSPACK scaling algorithm.
;
_exptl_crystal_colour colourless
_exptl_crystal_density_diffrn 1.632
_exptl_crystal_description block
_exptl_crystal_F_000 344
_exptl_crystal_size_max 0.9
_exptl_crystal_size_mid 0.6
_exptl_crystal_size_min 0.3
_refine_diff_density_max 0.356
_refine_diff_density_min -0.332
_refine_diff_density_rms 0.065
_refine_ls_extinction_method none
_refine_ls_goodness_of_fit_ref 0.974
_refine_ls_hydrogen_treatment refall
_refine_ls_matrix_type full
_refine_ls_number_parameters 257
_refine_ls_number_reflns 2998
_refine_ls_number_restraints 0
_refine_ls_restrained_S_all 0.974
_refine_ls_R_factor_all 0.0603
_refine_ls_R_factor_gt 0.0430
_refine_ls_shift/su_max 0.000
_refine_ls_shift/su_mean 0.000
_refine_ls_structure_factor_coef Fsqd
_refine_ls_weighting_details 'w=1/[\s^2^(Fo^2^)+(0.0762P)^2^] where P=(Fo^2^+2Fc^2^)/3'
_refine_ls_weighting_scheme calc
_refine_ls_wR_factor_gt 0.1102
_refine_ls_wR_factor_ref 0.1181
_reflns_Friedel_coverage 0.000
_reflns_number_gt 2223
_reflns_number_total 2998
_reflns_threshold_expression 'I > 2\s(I)'
_cod_data_source_file c4ce00043a2.cif
_cod_data_source_block 35dnba_ina
_cod_depositor_comments 'Adding full bibliography for 7215667--7215669.cif.'
_cod_database_code 7215667
_shelx_space_group_comment
;
The symmetry employed for this shelxl refinement is uniquely defined
by the following loop, which should always be used as a source of
symmetry information in preference to the above space-group names.
They are only intended as comments.
;
_shelxl_version_number 2013-4

loop_
_space_group_symop_operation_xyz
'x, y, z'
'-x, -y, -z'

loop_
_atom_site_label
_atom_site_type_symbol
_atom_site_fract_x
_atom_site_fract_y
_atom_site_fract_z
_atom_site_U_iso_or_equiv
_atom_site_adp_type
_atom_site_occupancy
_atom_site_site_symmetry_order
_atom_site_calc_flag
O1B O 0.01317(18) -0.29674(13) -0.00420(11) 0.0186(3) Uani 1 1 d
N2B N 0.1057(2) -0.45990(17) 0.13609(14) 0.0159(3) Uani 1 1 d
H2BA H 0.068(3) -0.538(2) 0.0972(19) 0.023(5) Uiso 1 1 d
H2BB H 0.152(3) -0.477(2) 0.206(2) 0.022(5) Uiso 1 1 d
N1B N 0.2080(2) 0.04592(17) 0.28348(14) 0.0162(3) Uani 1 1 d
H1B H 0.233(3) 0.131(3) 0.332(2) 0.042(7) Uiso 1 1 d
C4B C 0.2108(3) 0.0588(2) 0.15904(16) 0.0177(4) Uani 1 1 d
H4B H 0.248(3) 0.152(2) 0.1158(17) 0.016(5) Uiso 1 1 d
C2B C 0.1267(2) -0.19452(18) 0.16159(16) 0.0140(4) Uani 1 1 d
C6B C 0.1279(3) -0.2054(2) 0.29074(16) 0.0167(4) Uani 1 1 d
H6B H 0.103(3) -0.293(2) 0.3375(18) 0.014(5) Uiso 1 1 d
C3B C 0.1692(3) -0.06086(19) 0.09584(16) 0.0163(4) Uani 1 1 d
H3B H 0.178(3) -0.053(2) 0.009(2) 0.029(6) Uiso 1 1 d
C1B C 0.0783(2) -0.32343(19) 0.09124(15) 0.0143(4) Uani 1 1 d
C5B C 0.1681(3) -0.08213(19) 0.34867(16) 0.0167(4) Uani 1 1 d
H5B H 0.171(3) -0.081(2) 0.4376(19) 0.017(5) Uiso 1 1 d
O6A O 0.40486(19) 0.14951(13) 0.85611(11) 0.0208(3) Uani 1 1 d
O5A O 0.45327(19) 0.33536(14) 0.96455(11) 0.0210(3) Uani 1 1 d
O2A O 0.19671(19) 0.45818(14) 0.37524(11) 0.0216(3) Uani 1 1 d
O4A O 0.37945(19) 0.83612(14) 0.80247(12) 0.0229(3) Uani 1 1 d
O1A O 0.2642(2) 0.22790(14) 0.44325(12) 0.0269(3) Uani 1 1 d
O3A O 0.2269(2) 0.87348(14) 0.65318(13) 0.0271(3) Uani 1 1 d
N1A N 0.3062(2) 0.79221(16) 0.72059(13) 0.0173(3) Uani 1 1 d
N2A N 0.4125(2) 0.28292(16) 0.87170(13) 0.0155(3) Uani 1 1 d
C4A C 0.3124(2) 0.63062(18) 0.70196(15) 0.0138(3) Uani 1 1 d
C3A C 0.2668(2) 0.57865(19) 0.59450(16) 0.0147(4) Uani 1 1 d
H3A H 0.231(3) 0.650(2) 0.5354(18) 0.015(5) Uiso 1 1 d
C5A C 0.3659(2) 0.53740(19) 0.79325(16) 0.0143(4) Uani 1 1 d
H5A H 0.399(3) 0.579(2) 0.868(2) 0.024(5) Uiso 1 1 d
C6A C 0.3686(2) 0.38633(19) 0.77266(16) 0.0140(4) Uani 1 1 d
C2A C 0.2790(2) 0.42617(19) 0.57446(15) 0.0146(4) Uani 1 1 d
C1A C 0.2420(2) 0.36744(19) 0.45327(16) 0.0156(4) Uani 1 1 d
C7A C 0.3292(2) 0.32875(19) 0.66544(16) 0.0144(4) Uani 1 1 d
H7A H 0.339(3) 0.226(2) 0.6541(17) 0.014(5) Uiso 1 1 d

loop_
_atom_site_aniso_label
_atom_site_aniso_U_11
_atom_site_aniso_U_22
_atom_site_aniso_U_33
_atom_site_aniso_U_23
_atom_site_aniso_U_13
_atom_site_aniso_U_12
O1B 0.0266(7) 0.0178(7) 0.0148(6) -0.0009(5) -0.0106(5) -0.0047(5)
N2B 0.0216(8) 0.0148(8) 0.0137(7) -0.0021(6) -0.0081(6) -0.0028(6)
N1B 0.0212(8) 0.0150(7) 0.0141(7) -0.0027(6) -0.0071(6) -0.0018(6)
C4B 0.0245(10) 0.0153(9) 0.0149(8) 0.0015(7) -0.0075(7) -0.0034(7)
C2B 0.0134(8) 0.0154(8) 0.0139(8) -0.0019(6) -0.0040(6) -0.0014(7)
C6B 0.0200(9) 0.0166(9) 0.0144(8) 0.0020(7) -0.0056(7) -0.0040(7)
C3B 0.0209(9) 0.0172(9) 0.0116(8) -0.0004(7) -0.0051(7) -0.0014(7)
C1B 0.0144(8) 0.0171(9) 0.0109(8) -0.0005(6) -0.0020(6) -0.0026(7)
C5B 0.0233(9) 0.0159(9) 0.0121(8) -0.0001(7) -0.0064(7) -0.0014(7)
O6A 0.0310(8) 0.0129(6) 0.0210(7) 0.0011(5) -0.0110(6) -0.0017(5)
O5A 0.0295(7) 0.0236(7) 0.0138(6) -0.0023(5) -0.0122(5) -0.0030(6)
O2A 0.0321(8) 0.0213(7) 0.0146(6) -0.0010(5) -0.0119(6) -0.0005(6)
O4A 0.0350(8) 0.0186(7) 0.0186(6) -0.0039(5) -0.0118(6) -0.0065(6)
O1A 0.0498(9) 0.0176(7) 0.0181(6) -0.0025(5) -0.0160(6) -0.0063(6)
O3A 0.0430(9) 0.0155(7) 0.0276(7) -0.0007(5) -0.0189(7) 0.0037(6)
N1A 0.0235(8) 0.0150(7) 0.0140(7) -0.0013(6) -0.0051(6) -0.0016(6)
N2A 0.0167(8) 0.0161(7) 0.0142(7) -0.0007(6) -0.0043(6) -0.0016(6)
C4A 0.0149(8) 0.0125(8) 0.0137(8) -0.0005(6) -0.0024(7) -0.0028(6)
C3A 0.0166(9) 0.0150(8) 0.0128(8) 0.0011(7) -0.0040(7) -0.0024(7)
C5A 0.0155(8) 0.0165(9) 0.0115(8) -0.0017(7) -0.0036(7) -0.0030(7)
C6A 0.0135(8) 0.0159(9) 0.0132(8) 0.0013(6) -0.0044(7) -0.0008(7)
C2A 0.0159(8) 0.0166(8) 0.0119(8) 0.0007(6) -0.0040(7) -0.0038(7)
C1A 0.0175(9) 0.0170(9) 0.0126(8) -0.0005(6) -0.0032(7) -0.0045(7)
C7A 0.0170(9) 0.0123(8) 0.0140(8) -0.0009(7) -0.0031(7) -0.0042(7)

loop_
_atom_type_symbol
_atom_type_description
_atom_type_scat_dispersion_real
_atom_type_scat_dispersion_imag
_atom_type_scat_source
C C 0.0033 0.0016 'International Tables Vol C Tables 4.2.6.8 and 6.1.1.4'
H H 0.0000 0.0000 'International Tables Vol C Tables 4.2.6.8 and 6.1.1.4'
N N 0.0061 0.0033 'International Tables Vol C Tables 4.2.6.8 and 6.1.1.4'
O O 0.0106 0.0060 'International Tables Vol C Tables 4.2.6.8 and 6.1.1.4'

loop_
_geom_angle_atom_site_label_1
_geom_angle_atom_site_label_2
_geom_angle_atom_site_label_3
_geom_angle
C1B N2B H2BA 118.0(12)
C1B N2B H2BB 122.2(13)
H2BA N2B H2BB 119.7(18)
C5B N1B C4B 121.34(15)
C5B N1B H1B 116.3(14)
C4B N1B H1B 122.4(14)
N1B C4B C3B 120.25(17)
N1B C4B H4B 117.6(10)
C3B C4B H4B 122.1(10)
C3B C2B C6B 119.10(15)
C3B C2B C1B 118.60(15)
C6B C2B C1B 122.30(16)
C5B C6B C2B 118.79(17)
C5B C6B H6B 119.4(11)
C2B C6B H6B 121.8(11)
C4B C3B C2B 119.41(16)
C4B C3B H3B 119.6(14)
C2B C3B H3B 120.8(14)
O1B C1B N2B 123.40(16)
O1B C1B C2B 118.88(15)
N2B C1B C2B 117.71(14)
N1B C5B C6B 121.09(16)
N1B C5B H5B 115.6(12)
C6B C5B H5B 123.3(12)
O4A N1A O3A 124.65(14)
O4A N1A C4A 117.68(14)
O3A N1A C4A 117.67(13)
O6A N2A O5A 124.20(14)
O6A N2A C6A 117.41(13)
O5A N2A C6A 118.39(13)
C5A C4A C3A 123.05(16)
C5A C4A N1A 117.77(14)
C3A C4A N1A 119.18(15)
C4A C3A C2A 119.26(16)
C4A C3A H3A 118.1(11)
C2A C3A H3A 122.6(10)
C6A C5A C4A 115.97(15)
C6A C5A H5A 123.3(12)
C4A C5A H5A 120.7(12)
C5A C6A C7A 123.26(16)
C5A C6A N2A 117.72(14)
C7A C6A N2A 119.00(15)
C3A C2A C7A 119.28(15)
C3A C2A C1A 120.13(15)
C7A C2A C1A 120.58(15)
O2A C1A O1A 127.08(15)
O2A C1A C2A 118.37(15)
O1A C1A C2A 114.54(15)
C6A C7A C2A 119.10(16)
C6A C7A H7A 120.0(11)
C2A C7A H7A 120.9(11)

loop_
_geom_bond_atom_site_label_1
_geom_bond_atom_site_label_2
_geom_bond_distance
O1B C1B 1.2431(19)
N2B C1B 1.324(2)
N2B H2BA 0.92(2)
N2B H2BB 0.90(2)
N1B C5B 1.333(2)
N1B C4B 1.340(2)
N1B H1B 0.99(2)
C4B C3B 1.379(2)
C4B H4B 0.96(2)
C2B C3B 1.381(2)
C2B C6B 1.397(2)
C2B C1B 1.509(2)
C6B C5B 1.370(2)
C6B H6B 0.92(2)
C3B H3B 0.92(2)
C5B H5B 0.965(19)
O6A N2A 1.2222(17)
O5A N2A 1.2277(17)
O2A C1A 1.239(2)
O4A N1A 1.2214(17)
O1A C1A 1.261(2)
O3A N1A 1.2289(18)
N1A C4A 1.470(2)
N2A C6A 1.471(2)
C4A C5A 1.382(2)
C4A C3A 1.384(2)
C3A C2A 1.390(2)
C3A H3A 0.960(19)
C5A C6A 1.382(2)
C5A H5A 0.98(2)
C6A C7A 1.382(2)
C2A C7A 1.391(2)
C2A C1A 1.516(2)
C7A H7A 0.929(18)

loop_
_geom_hbond_atom_site_label_D
_geom_hbond_atom_site_label_H
_geom_hbond_atom_site_label_A
_geom_hbond_distance_DH
_geom_hbond_distance_HA
_geom_hbond_distance_DA
_geom_hbond_angle_DHA
_geom_hbond_site_symmetry_A
N2B H2BA O1B 0.92(2) 2.01(2) 2.9272(19) 177.2(18) 2_545
N2B H2BB O2A 0.90(2) 1.99(2) 2.8759(19) 166.3(19) 1_545
N1B H1B O1A 0.99(2) 1.57(2) 2.5370(18) 163(2) .
C4B H4B O5A 0.96(2) 2.54(2) 3.455(2) 158.5(15) 1_554
C6B H6B O2A 0.92(2) 2.349(19) 3.172(2) 148.7(16) 1_545
C3B H3B O4A 0.92(2) 2.56(2) 3.313(2) 138.9(17) 1_544
C5B H5B O3A 0.965(19) 2.474(19) 3.422(2) 167.5(15) 1_545
C5A H5A O5A 0.98(2) 2.48(2) 3.449(2) 168.6(16) 2_667
